data_4079275
loop_
_publ_author_name
'Kumazawa, Shohei'
'Rodriguez Castanon, Jesus'
'Onishi, Naoya'
'Kuwata, Keiko'
'Shiotsuki, Masashi'
'Sanda, Fumio'

_publ_section_title
;
 Characterization of the Polymerization Catalyst
 [(2,5-norbornadiene)Rh{C(Ph)&#x2550;CPh2}(PPh3)] and Identification of
 the End Structures of Poly(phenylacetylenes) Obtained by Polymerization
 Using This Catalyst
;
_journal_issue 19
_journal_name_full Organometallics
_journal_page_first 6834
_journal_paper_doi 10.1021/om300642b
_journal_volume 31
_journal_year 2012
_chemical_formula_moiety 'C45 H38 P Rh '
_chemical_formula_sum 'C45 H38 P Rh'
_chemical_formula_weight 712.67
_space_group_IT_number 14
_symmetry_cell_setting monoclinic
_symmetry_Int_Tables_number 14
_symmetry_space_group_name_Hall '-P 2ybc'
_symmetry_space_group_name_H-M 'P 1 21/c 1'
_cell_angle_alpha 90.0000
_cell_angle_beta 29.008(7)
_cell_angle_gamma 90.0000
_cell_formula_units_Z 4
_cell_length_a 18.996(5)
_cell_length_b 19.838(6)
_cell_length_c 18.726(4)
_cell_measurement_reflns_used 12893
_cell_measurement_temperature 113.1
_cell_measurement_theta_max 27.4
_cell_measurement_theta_min 3.0
_cell_volume 3422.0(17)
_computing_cell_refinement PROCESS-AUTO
_computing_data_collection PROCESS-AUTO
_computing_data_reduction CrystalStructure
_computing_publication_material 'CrystalStructure 3.7.0'
_computing_structure_refinement CRYSTALS
_computing_structure_solution SIR92
_diffrn_detector_area_resol_mean 10.00
_diffrn_measured_fraction_theta_full 0.991
_diffrn_measured_fraction_theta_max 0.991
_diffrn_measurement_device_type 'Rigaku RAXIS-RAPID'
_diffrn_measurement_method \w
_diffrn_radiation_type 'Mo K\a'
_diffrn_radiation_wavelength 0.71075
_diffrn_reflns_av_R_equivalents 0.154
_diffrn_reflns_limit_h_max 24
_diffrn_reflns_limit_h_min -24
_diffrn_reflns_limit_k_max 25
_diffrn_reflns_limit_k_min -25
_diffrn_reflns_limit_l_max 24
_diffrn_reflns_limit_l_min -24
_diffrn_reflns_number 31560
_diffrn_reflns_theta_full 27.48
_diffrn_reflns_theta_max 27.48
_exptl_absorpt_coefficient_mu 0.576
_exptl_absorpt_correction_T_max 0.944
_exptl_absorpt_correction_T_min 0.593
_exptl_absorpt_correction_type multi-scan
_exptl_absorpt_process_details
;
    Higashi, T. (1995). Program for Absorption Correction.
    Rigaku Corporation, Tokyo, Japan.
;
_exptl_crystal_colour orange
_exptl_crystal_density_diffrn 1.383
_exptl_crystal_density_method 'not measured'
_exptl_crystal_description block
_exptl_crystal_F_000 1472.00
_exptl_crystal_size_max 0.15
_exptl_crystal_size_mid 0.15
_exptl_crystal_size_min 0.10
_refine_diff_density_max 2.79
_refine_diff_density_min -3.87
_refine_ls_extinction_method none
_refine_ls_goodness_of_fit_ref 1.092
_refine_ls_hydrogen_treatment refall
_refine_ls_number_parameters 462
_refine_ls_number_reflns 13222
_refine_ls_R_factor_gt 0.0662
_refine_ls_shift/su_max 0.0000
_refine_ls_structure_factor_coef F
_refine_ls_weighting_details
;
    Chebychev polynomial with 3 parameters (Carruthers & Watkin, 1979)
    4.2952    -2.5014    3.2053
;
_refine_ls_weighting_scheme calc
_refine_ls_wR_factor_ref 0.0670
_reflns_number_gt 13222
_reflns_number_total 7784
_reflns_threshold_expression F^2^>2.0\s(F^2^)
_cod_data_source_file om300642b_si_003.cif
_cod_data_source_block '_onishi2__________________'
_cod_original_cell_volume 3422.0(16)
_cod_original_formula_sum 'C45 H38 P Rh '
_cod_database_code 4079275

loop_
_symmetry_equiv_pos_site_id
_symmetry_equiv_pos_as_xyz
1 +X,+Y,+Z
2 -X,1/2+Y,1/2-Z
3 -X,-Y,-Z
4 +X,1/2-Y,1/2+Z

loop_
_atom_site_label
_atom_site_type_symbol
_atom_site_fract_x
_atom_site_fract_y
_atom_site_fract_z
_atom_site_U_iso_or_equiv
_atom_site_adp_type
_atom_site_occupancy
_atom_site_symmetry_multiplicity
_atom_site_calc_flag
_atom_site_refinement_flags
Rh(1) Rh 0.46440(4) 0.08530(2) 0.82736(4) 0.01451(6) Uani 1.00 1 d .
P(1) P 0.70800(11) 0.08550(6) 0.57844(11) 0.0169(2) Uani 1.00 1 d .
C(1) C 0.3944(4) 0.0339(2) 0.8011(4) 0.0191(10) Uani 1.00 1 d .
C(2) C 0.4101(4) -0.0331(2) 0.7871(4) 0.0203(10) Uani 1.00 1 d .
C(3) C 0.3080(4) 0.07096(19) 0.8241(4) 0.0201(11) Uani 1.00 1 d .
C(4) C 0.1627(5) 0.0543(2) 0.9399(5) 0.0274(12) Uani 1.00 1 d .
C(5) C 0.0800(5) 0.0928(2) 0.9663(5) 0.0325(13) Uani 1.00 1 d .
C(6) C 0.1407(6) 0.1474(2) 0.8777(6) 0.0391(18) Uani 1.00 1 d .
C(7) C 0.2825(6) 0.1631(2) 0.7640(6) 0.0351(15) Uani 1.00 1 d .
C(8) C 0.3663(5) 0.1260(2) 0.7369(5) 0.0289(13) Uani 1.00 1 d .
C(9) C 0.3646(4) -0.0797(2) 0.7685(4) 0.0215(10) Uani 1.00 1 d .
C(10) C 0.2960(5) -0.1400(2) 0.8450(5) 0.0278(12) Uani 1.00 1 d .
C(11) C 0.2551(5) -0.1846(2) 0.8279(6) 0.0395(15) Uani 1.00 1 d .
C(12) C 0.2866(6) -0.1680(2) 0.7296(7) 0.0457(17) Uani 1.00 1 d .
C(13) C 0.3539(6) -0.1094(2) 0.6534(6) 0.0414(17) Uani 1.00 1 d .
C(14) C 0.3939(5) -0.0649(2) 0.6704(5) 0.0296(12) Uani 1.00 1 d .
C(15) C 0.4788(4) -0.06567(19) 0.7888(4) 0.0188(11) Uani 1.00 1 d .
C(16) C 0.4316(5) -0.0481(2) 0.8994(5) 0.0284(14) Uani 1.00 1 d .
C(17) C 0.4930(5) -0.0768(2) 0.9049(5) 0.0355(15) Uani 1.00 1 d .
C(18) C 0.6021(6) -0.1230(2) 0.8003(6) 0.0374(16) Uani 1.00 1 d .
C(19) C 0.6494(5) -0.1428(2) 0.6911(5) 0.0347(13) Uani 1.00 1 d .
C(20) C 0.5875(4) -0.1142(2) 0.6854(4) 0.0224(11) Uani 1.00 1 d .
C(21) C 0.3772(5) 0.2121(2) 0.9564(4) 0.0269(12) Uani 1.00 1 d .
C(22) C 0.5059(5) 0.1696(2) 0.8676(5) 0.0246(11) Uani 1.00 1 d .
C(23) C 0.4486(5) 0.1165(2) 0.9553(5) 0.0268(13) Uani 1.00 1 d .
C(24) C 0.2834(5) 0.1255(2) 1.1009(4) 0.0263(12) Uani 1.00 1 d .
C(25) C 0.2499(4) 0.1118(2) 1.0520(4) 0.0232(10) Uani 1.00 1 d .
C(26) C 0.3105(4) 0.1662(2) 0.9605(4) 0.0234(11) Uani 1.00 1 d .
C(27) C 0.2715(5) 0.2029(2) 1.1136(5) 0.0337(13) Uani 1.00 1 d .
C(28) C 0.7592(4) 0.1585(2) 0.4772(4) 0.0166(10) Uani 1.00 1 d .
C(29) C 0.6705(5) 0.2148(2) 0.5542(5) 0.0231(12) Uani 1.00 1 d .
C(30) C 0.7083(5) 0.2690(2) 0.4780(4) 0.0234(11) Uani 1.00 1 d .
C(31) C 0.8337(5) 0.2685(2) 0.3260(5) 0.0260(13) Uani 1.00 1 d .
C(32) C 0.9231(5) 0.2129(2) 0.2483(5) 0.0273(12) Uani 1.00 1 d .
C(33) C 0.8862(4) 0.1581(2) 0.3226(4) 0.0255(11) Uani 1.00 1 d .
C(34) C 0.8192(4) 0.0943(2) 0.5595(4) 0.0193(10) Uani 1.00 1 d .
C(35) C 0.9180(4) 0.1467(2) 0.4827(5) 0.0247(12) Uani 1.00 1 d .
C(36) C 0.9908(4) 0.1525(2) 0.4834(5) 0.0242(11) Uani 1.00 1 d .
C(37) C 0.9656(5) 0.1073(2) 0.5594(5) 0.0240(12) Uani 1.00 1 d .
C(38) C 0.8677(5) 0.0551(2) 0.6364(5) 0.0268(12) Uani 1.00 1 d .
C(39) C 0.7960(4) 0.0482(2) 0.6361(4) 0.0226(11) Uani 1.00 1 d .
C(40) C 0.7980(4) 0.0171(2) 0.4491(4) 0.0175(10) Uani 1.00 1 d .
C(41) C 0.9182(4) -0.0178(2) 0.3666(4) 0.0247(11) Uani 1.00 1 d .
C(42) C 0.9820(5) -0.0676(2) 0.2685(5) 0.0307(13) Uani 1.00 1 d .
C(43) C 0.9254(5) -0.0837(2) 0.2526(5) 0.0345(12) Uani 1.00 1 d .
C(44) C 0.8052(5) -0.0488(2) 0.3346(5) 0.0309(13) Uani 1.00 1 d .
C(45) C 0.7412(4) 0.0007(2) 0.4326(4) 0.0236(11) Uani 1.00 1 d .
H(1) H 0.1211 0.0163 0.9999 0.034 Uiso 1.00 1 c R
H(2) H -0.0196 0.0822 1.0475 0.040 Uiso 1.00 1 c R
H(3) H 0.0830 0.1733 0.8970 0.065 Uiso 1.00 1 c R
H(4) H 0.3232 0.2002 0.7028 0.051 Uiso 1.00 1 c R
H(5) H 0.4643 0.1385 0.6587 0.041 Uiso 1.00 1 c R
H(6) H 0.2745 -0.1505 0.9124 0.032 Uiso 1.00 1 c R
H(7) H 0.2080 -0.2260 0.8805 0.048 Uiso 1.00 1 c R
H(8) H 0.2629 -0.1987 0.7134 0.063 Uiso 1.00 1 c R
H(9) H 0.3707 -0.0989 0.5897 0.063 Uiso 1.00 1 c R
H(10) H 0.4417 -0.0243 0.6150 0.036 Uiso 1.00 1 c R
H(11) H 0.3539 -0.0171 0.9738 0.041 Uiso 1.00 1 c R
H(12) H 0.4619 -0.0639 0.9789 0.057 Uiso 1.00 1 c R
H(13) H 0.6454 -0.1425 0.8030 0.055 Uiso 1.00 1 c R
H(14) H 0.7261 -0.1745 0.6188 0.036 Uiso 1.00 1 c R
H(15) H 0.6164 -0.1289 0.6136 0.024 Uiso 1.00 1 c R
H(16) H 0.3965 0.2572 0.9250 0.029 Uiso 1.00 1 c R
H(17) H 0.5996 0.1876 0.7935 0.029 Uiso 1.00 1 c R
H(18) H 0.4984 0.0938 0.9485 0.039 Uiso 1.00 1 c R
H(19) H 0.2293 0.1009 1.1834 0.025 Uiso 1.00 1 c R
H(20) H 0.1656 0.0882 1.1118 0.019 Uiso 1.00 1 c R
H(21) H 0.2701 0.1821 0.9528 0.027 Uiso 1.00 1 c R
H(22) H 0.3041 0.2225 1.1281 0.037 Uiso 1.00 1 c R
H(23) H 0.1759 0.2182 1.1882 0.036 Uiso 1.00 1 c R
H(24) H 0.5855 0.2160 0.6583 0.027 Uiso 1.00 1 c R
H(25) H 0.6455 0.3070 0.5322 0.031 Uiso 1.00 1 c R
H(26) H 0.8571 0.3063 0.2763 0.037 Uiso 1.00 1 c R
H(27) H 1.0099 0.2128 0.1439 0.028 Uiso 1.00 1 c R
H(28) H 0.9468 0.1193 0.2688 0.024 Uiso 1.00 1 c R
H(29) H 0.9336 0.1791 0.4324 0.026 Uiso 1.00 1 c R
H(30) H 1.0594 0.1877 0.4289 0.029 Uiso 1.00 1 c R
H(31) H 1.0148 0.1119 0.5601 0.033 Uiso 1.00 1 c R
H(32) H 0.8501 0.0239 0.6895 0.035 Uiso 1.00 1 c R
H(33) H 0.7303 0.0119 0.6875 0.025 Uiso 1.00 1 c R
H(34) H 0.9578 -0.0073 0.3769 0.029 Uiso 1.00 1 c R
H(35) H 1.0658 -0.0904 0.2113 0.035 Uiso 1.00 1 c R
H(36) H 0.9674 -0.1186 0.1874 0.041 Uiso 1.00 1 c R
H(37) H 0.7666 -0.0594 0.3232 0.038 Uiso 1.00 1 c R
H(38) H 0.6576 0.0235 0.4895 0.028 Uiso 1.00 1 c R

loop_
_atom_site_aniso_label
_atom_site_aniso_U_11
_atom_site_aniso_U_22
_atom_site_aniso_U_33
_atom_site_aniso_U_12
_atom_site_aniso_U_13
_atom_site_aniso_U_23
Rh(1) 0.01405(13) 0.01440(12) 0.01374(13) -0.00088(19) -0.01197(12) 0.00066(19)
P(1) 0.0162(5) 0.0167(4) 0.0155(5) 0.0021(5) -0.0136(4) -0.0014(5)
C(1) 0.015(2) 0.026(2) 0.016(2) -0.0030(16) -0.014(2) 0.0017(17)
C(2) 0.011(2) 0.023(2) 0.016(2) -0.0039(16) -0.0108(19) 0.0040(17)
C(3) 0.017(2) 0.022(2) 0.019(2) 0.0043(16) -0.015(2) -0.0063(16)
C(4) 0.031(2) 0.022(2) 0.031(2) 0.0055(19) -0.028(2) -0.008(2)
C(5) 0.029(2) 0.035(2) 0.036(2) 0.015(2) -0.029(2) -0.022(2)
C(6) 0.061(3) 0.037(3) 0.063(3) 0.029(2) -0.060(3) -0.031(2)
C(7) 0.057(3) 0.021(2) 0.050(3) 0.006(2) -0.049(3) -0.002(2)
C(8) 0.034(2) 0.033(2) 0.037(2) -0.001(2) -0.033(2) 0.002(2)
C(9) 0.022(2) 0.019(2) 0.027(2) 0.0027(19) -0.022(2) -0.003(2)
C(10) 0.024(2) 0.023(2) 0.033(2) 0.0021(19) -0.025(2) -0.001(2)
C(11) 0.038(3) 0.019(2) 0.063(3) 0.003(2) -0.044(3) -0.005(2)
C(12) 0.045(3) 0.043(3) 0.070(4) 0.019(2) -0.053(3) -0.030(3)
C(13) 0.051(3) 0.052(3) 0.054(3) 0.018(2) -0.050(3) -0.020(2)
C(14) 0.028(2) 0.033(2) 0.029(2) 0.0101(19) -0.025(2) -0.0107(19)
C(15) 0.022(2) 0.0140(19) 0.028(2) -0.0067(15) -0.023(2) 0.0078(16)
C(16) 0.048(3) 0.013(2) 0.041(3) -0.005(2) -0.041(3) 0.004(2)
C(17) 0.058(3) 0.027(2) 0.059(3) -0.008(2) -0.056(3) 0.007(2)
C(18) 0.049(3) 0.032(2) 0.058(3) -0.012(2) -0.050(3) 0.018(2)
C(19) 0.025(2) 0.027(2) 0.038(2) -0.000(2) -0.025(2) 0.007(2)
C(20) 0.016(2) 0.023(2) 0.020(2) -0.0033(17) -0.015(2) 0.0038(18)
C(21) 0.031(2) 0.024(2) 0.018(2) 0.0027(19) -0.020(2) -0.0024(18)
C(22) 0.022(2) 0.026(2) 0.023(2) -0.0016(18) -0.019(2) -0.0056(19)
C(23) 0.038(2) 0.026(2) 0.033(2) 0.003(2) -0.033(2) -0.007(2)
C(24) 0.028(2) 0.020(2) 0.015(2) 0.0012(18) -0.017(2) -0.0008(17)
C(25) 0.012(2) 0.0199(19) 0.015(2) -0.0060(17) -0.009(2) 0.0035(18)
C(26) 0.020(2) 0.028(2) 0.019(2) 0.0041(18) -0.017(2) -0.0020(19)
C(27) 0.042(3) 0.025(2) 0.024(2) 0.002(2) -0.027(2) -0.005(2)
C(28) 0.012(2) 0.021(2) 0.017(2) -0.0058(16) -0.012(2) 0.0060(17)
C(29) 0.027(2) 0.018(2) 0.021(2) 0.0033(18) -0.021(2) -0.0032(17)
C(30) 0.035(2) 0.0142(19) 0.028(2) 0.0039(18) -0.028(2) -0.0043(18)
C(31) 0.040(2) 0.018(2) 0.034(2) -0.0119(19) -0.035(2) 0.0112(19)
C(32) 0.020(2) 0.034(2) 0.016(2) -0.0063(19) -0.014(2) 0.0056(19)
C(33) 0.019(2) 0.022(2) 0.021(2) 0.0061(17) -0.015(2) -0.0029(18)
C(34) 0.020(2) 0.019(2) 0.0189(19) 0.0065(17) -0.0169(19) -0.0061(17)
C(35) 0.021(2) 0.025(2) 0.019(2) 0.0053(19) -0.017(2) -0.0027(19)
C(36) 0.022(2) 0.026(2) 0.025(2) 0.0020(17) -0.021(2) -0.0050(18)
C(37) 0.027(2) 0.028(2) 0.028(2) 0.0075(18) -0.026(2) -0.0085(18)
C(38) 0.027(2) 0.033(2) 0.027(2) 0.007(2) -0.025(2) -0.004(2)
C(39) 0.019(2) 0.020(2) 0.022(2) 0.0015(17) -0.017(2) -0.0001(18)
C(40) 0.016(2) 0.018(2) 0.012(2) 0.0003(16) -0.012(2) -0.0017(16)
C(41) 0.026(2) 0.024(2) 0.023(2) 0.0054(17) -0.021(2) -0.0021(17)
C(42) 0.032(2) 0.023(2) 0.032(2) 0.0093(18) -0.028(2) -0.0059(18)
C(43) 0.041(2) 0.026(2) 0.035(2) 0.006(2) -0.033(2) -0.008(2)
C(44) 0.034(2) 0.035(2) 0.025(2) -0.001(2) -0.026(2) -0.000(2)
C(45) 0.022(2) 0.028(2) 0.020(2) 0.0015(17) -0.018(2) -0.0018(17)

loop_
_atom_type_symbol
_atom_type_description
_atom_type_scat_dispersion_real
_atom_type_scat_dispersion_imag
_atom_type_scat_source
C C 0.003 0.002
;
International Tables for Crystallography
(1992, Vol. C, Tables 4.2.6.8 and 6.1.1.4)
;
H H 0.000 0.000
;
International Tables for Crystallography
(1992, Vol. C, Table 6.1.1.4)
;
P P 0.102 0.094
;
International Tables for Crystallography
(1992, Vol. C, Tables 4.2.6.8 and 6.1.1.4)
;
Rh Rh -1.118 0.919
;
International Tables for Crystallography
(1992, Vol. C, Tables 4.2.6.8 and 6.1.1.4)
;

loop_
_geom_angle_atom_site_label_1
_geom_angle_atom_site_label_2
_geom_angle_atom_site_label_3
_geom_angle
P(1) Rh(1) C(1) 95.22(11)
P(1) Rh(1) C(22) 90.24(10)
P(1) Rh(1) C(23) 108.40(15)
P(1) Rh(1) C(25) 165.45(13)
P(1) Rh(1) C(26) 129.00(11)
C(1) Rh(1) C(22) 160.9(3)
C(1) Rh(1) C(23) 153.17(17)
C(1) Rh(1) C(25) 94.3(3)
C(1) Rh(1) C(26) 98.1(3)
C(22) Rh(1) C(23) 35.6(2)
C(22) Rh(1) C(25) 77.3(2)
C(22) Rh(1) C(26) 64.7(3)
C(23) Rh(1) C(25) 65.4(3)
C(23) Rh(1) C(26) 77.1(3)
C(25) Rh(1) C(26) 38.3(2)
Rh(1) P(1) C(28) 113.40(14)
Rh(1) P(1) C(34) 109.08(18)
Rh(1) P(1) C(40) 124.48(15)
C(28) P(1) C(34) 104.2(3)
C(28) P(1) C(40) 100.2(3)
C(34) P(1) C(40) 103.4(3)
Rh(1) C(1) C(2) 117.5(8)
Rh(1) C(1) C(3) 118.1(3)
C(2) C(1) C(3) 123.5(8)
C(1) C(2) C(9) 125.7(9)
C(1) C(2) C(15) 118.6(9)
C(9) C(2) C(15) 115.7(4)
C(1) C(3) C(4) 121.1(5)
C(1) C(3) C(8) 120.6(6)
C(4) C(3) C(8) 118.2(8)
C(3) C(4) C(5) 120.3(5)
C(4) C(5) C(6) 120.4(6)
C(5) C(6) C(7) 119.3(11)
C(6) C(7) C(8) 121.3(7)
C(3) C(8) C(7) 120.5(6)
C(2) C(9) C(10) 120.2(9)
C(2) C(9) C(14) 121.6(4)
C(10) C(9) C(14) 118.1(8)
C(9) C(10) C(11) 121.5(10)
C(10) C(11) C(12) 118.4(6)
C(11) C(12) C(13) 121.0(12)
C(12) C(13) C(14) 120.9(13)
C(9) C(14) C(13) 120.1(6)
C(2) C(15) C(16) 119.1(4)
C(2) C(15) C(20) 122.2(9)
C(16) C(15) C(20) 118.7(9)
C(15) C(16) C(17) 121.2(5)
C(16) C(17) C(18) 119.3(11)
C(17) C(18) C(19) 121.1(12)
C(18) C(19) C(20) 119.7(5)
C(15) C(20) C(19) 119.9(9)
C(22) C(21) C(26) 101.2(5)
C(22) C(21) C(27) 100.6(8)
C(26) C(21) C(27) 101.4(5)
Rh(1) C(22) C(21) 94.6(6)
Rh(1) C(22) C(23) 71.6(5)
C(21) C(22) C(23) 106.4(4)
Rh(1) C(23) C(22) 72.8(6)
Rh(1) C(23) C(24) 95.0(7)
C(22) C(23) C(24) 106.8(6)
C(23) C(24) C(25) 101.0(6)
C(23) C(24) C(27) 100.7(3)
C(25) C(24) C(27) 100.7(8)
Rh(1) C(25) C(24) 98.4(4)
Rh(1) C(25) C(26) 70.8(2)
C(24) C(25) C(26) 105.6(6)
Rh(1) C(26) C(21) 99.4(4)
Rh(1) C(26) C(25) 70.9(2)
C(21) C(26) C(25) 106.4(9)
C(21) C(27) C(24) 93.1(5)
P(1) C(28) C(29) 119.6(4)
P(1) C(28) C(33) 121.6(3)
C(29) C(28) C(33) 118.8(6)
C(28) C(29) C(30) 119.4(4)
C(29) C(30) C(31) 121.5(4)
C(30) C(31) C(32) 119.5(6)
C(31) C(32) C(33) 119.8(4)
C(28) C(33) C(32) 121.0(4)
P(1) C(34) C(35) 124.0(7)
P(1) C(34) C(39) 117.6(4)
C(35) C(34) C(39) 118.2(9)
C(34) C(35) C(36) 120.1(8)
C(35) C(36) C(37) 120.5(6)
C(36) C(37) C(38) 120.1(11)
C(37) C(38) C(39) 120.3(8)
C(34) C(39) C(38) 120.8(5)
P(1) C(40) C(41) 124.4(8)
P(1) C(40) C(45) 117.1(4)
C(41) C(40) C(45) 118.5(6)
C(40) C(41) C(42) 120.8(10)
C(41) C(42) C(43) 120.4(7)
C(42) C(43) C(44) 119.0(7)
C(43) C(44) C(45) 120.7(11)
C(40) C(45) C(44) 120.5(7)
C(3) C(4) H(1) 119.5(11)
C(5) C(4) H(1) 120.2(8)
C(4) C(5) H(2) 119.7(9)
C(6) C(5) H(2) 119.9(12)
C(5) C(6) H(3) 119.5(7)
C(7) C(6) H(3) 121.2(8)
C(6) C(7) H(4) 118.3(13)
C(8) C(7) H(4) 120.4(9)
C(3) C(8) H(5) 119.4(11)
C(7) C(8) H(5) 120.1(8)
C(9) C(10) H(6) 119.1(10)
C(11) C(10) H(6) 119.4(6)
C(10) C(11) H(7) 121.5(16)
C(12) C(11) H(7) 120.1(15)
C(11) C(12) H(8) 119.7(9)
C(13) C(12) H(8) 119.3(15)
C(12) C(13) H(9) 118.8(13)
C(14) C(13) H(9) 120.2(7)
C(9) C(14) H(10) 120.6(12)
C(13) C(14) H(10) 119.3(14)
C(15) C(16) H(11) 119.6(15)
C(17) C(16) H(11) 119.2(14)
C(16) C(17) H(12) 120.7(7)
C(18) C(17) H(12) 120.0(14)
C(17) C(18) H(13) 119.6(13)
C(19) C(18) H(13) 119.2(7)
C(18) C(19) H(14) 119.9(15)
C(20) C(19) H(14) 120.4(14)
C(15) C(20) H(15) 119.9(11)
C(19) C(20) H(15) 120.2(6)
C(22) C(21) H(16) 117.5(6)
C(26) C(21) H(16) 116.9(13)
C(27) C(21) H(16) 116.4(7)
Rh(1) C(22) H(17) 123.5(6)
C(21) C(22) H(17) 123.6(5)
C(23) C(22) H(17) 123.4(12)
Rh(1) C(23) H(18) 122.7(6)
C(22) C(23) H(18) 123.5(7)
C(24) C(23) H(18) 122.9(8)
C(23) C(24) H(19) 117.0(10)
C(25) C(24) H(19) 117.2(9)
C(27) C(24) H(19) 117.2(7)
Rh(1) C(25) H(20) 123.0(6)
C(24) C(25) H(20) 122.5(9)
C(26) C(25) H(20) 123.6(12)
Rh(1) C(26) H(21) 122.3(7)
C(21) C(26) H(21) 123.0(6)
C(25) C(26) H(21) 122.1(7)
C(21) C(27) H(22) 114.2(6)
C(21) C(27) H(23) 113.1(13)
C(24) C(27) H(22) 113.9(11)
C(24) C(27) H(23) 112.3(6)
H(22) C(27) H(23) 109.5(10)
C(28) C(29) H(24) 119.6(8)
C(30) C(29) H(24) 121.0(5)
C(29) C(30) H(25) 118.7(6)
C(31) C(30) H(25) 119.8(8)
C(30) C(31) H(26) 119.9(5)
C(32) C(31) H(26) 120.6(5)
C(31) C(32) H(27) 119.6(8)
C(33) C(32) H(27) 120.6(6)
C(28) C(33) H(28) 119.4(7)
C(32) C(33) H(28) 119.6(6)
C(34) C(35) H(29) 119.7(12)
C(36) C(35) H(29) 120.1(8)
C(35) C(36) H(30) 119.3(11)
C(37) C(36) H(30) 120.2(13)
C(36) C(37) H(31) 119.9(6)
C(38) C(37) H(31) 120.0(9)
C(37) C(38) H(32) 119.9(13)
C(39) C(38) H(32) 119.8(8)
C(34) C(39) H(33) 119.3(13)
C(38) C(39) H(33) 120.0(11)
C(40) C(41) H(34) 119.4(6)
C(42) C(41) H(34) 119.7(7)
C(41) C(42) H(35) 119.7(14)
C(43) C(42) H(35) 119.9(10)
C(42) C(43) H(36) 120.4(10)
C(44) C(43) H(36) 120.5(14)
C(43) C(44) H(37) 119.3(7)
C(45) C(44) H(37) 120.0(8)
C(40) C(45) H(38) 119.9
C(44) C(45) H(38) 119.6

loop_
_geom_bond_atom_site_label_1
_geom_bond_atom_site_label_2
_geom_bond_distance
Rh(1) P(1) 2.3266(7)
Rh(1) C(1) 2.048(10)
Rh(1) C(22) 2.241(9)
Rh(1) C(23) 2.226(12)
Rh(1) C(25) 2.143(3)
Rh(1) C(26) 2.142(4)
P(1) C(28) 1.846(7)
P(1) C(34) 1.819(11)
P(1) C(40) 1.841(5)
C(1) C(2) 1.338(6)
C(1) C(3) 1.477(13)
C(2) C(9) 1.500(13)
C(2) C(15) 1.482(15)
C(3) C(4) 1.401(8)
C(3) C(8) 1.386(8)
C(4) C(5) 1.392(15)
C(5) C(6) 1.382(10)
C(6) C(7) 1.361(10)
C(7) C(8) 1.387(16)
C(9) C(10) 1.384(6)
C(9) C(14) 1.409(15)
C(10) C(11) 1.388(16)
C(11) C(12) 1.39(2)
C(12) C(13) 1.354(7)
C(13) C(14) 1.370(16)
C(15) C(16) 1.402(15)
C(15) C(20) 1.396(5)
C(16) C(17) 1.379(19)
C(17) C(18) 1.368(6)
C(18) C(19) 1.388(17)
C(19) C(20) 1.390(17)
C(21) C(22) 1.531(10)
C(21) C(26) 1.507(14)
C(21) C(27) 1.546(11)
C(22) C(23) 1.366(9)
C(23) C(24) 1.532(6)
C(24) C(25) 1.529(17)
C(24) C(27) 1.541(6)
C(25) C(26) 1.405(8)
C(28) C(29) 1.385(6)
C(28) C(33) 1.409(7)
C(29) C(30) 1.385(10)
C(30) C(31) 1.384(7)
C(31) C(32) 1.376(6)
C(32) C(33) 1.379(10)
C(34) C(35) 1.396(7)
C(34) C(39) 1.409(12)
C(35) C(36) 1.398(17)
C(36) C(37) 1.367(12)
C(37) C(38) 1.386(7)
C(38) C(39) 1.373(17)
C(40) C(41) 1.382(9)
C(40) C(45) 1.395(16)
C(41) C(42) 1.387(9)
C(42) C(43) 1.381(18)
C(43) C(44) 1.384(11)
C(44) C(45) 1.381(9)
C(4) H(1) 0.950(8)
C(5) H(2) 0.950(8)
C(6) H(3) 0.950(18)
C(7) H(4) 0.950(10)
C(8) H(5) 0.950(9)
C(10) H(6) 0.950(16)
C(11) H(7) 0.950(6)
C(12) H(8) 0.950(19)
C(13) H(9) 0.95(2)
C(14) H(10) 0.950(6)
C(16) H(11) 0.950(6)
C(17) H(12) 0.950(17)
C(18) H(13) 0.95(2)
C(19) H(14) 0.950(6)
C(20) H(15) 0.950(14)
C(21) H(16) 0.950(7)
C(22) H(17) 0.950(8)
C(23) H(18) 0.950(16)
C(24) H(19) 0.950(10)
C(25) H(20) 0.950(9)
C(26) H(21) 0.950(16)
C(27) H(22) 0.950(19)
C(27) H(23) 0.950(10)
C(29) H(24) 0.950(7)
C(30) H(25) 0.950(6)
C(31) H(26) 0.950(10)
C(32) H(27) 0.950(7)
C(33) H(28) 0.950(6)
C(35) H(29) 0.950(12)
C(36) H(30) 0.950(7)
C(37) H(31) 0.950(17)
C(38) H(32) 0.950(13)
C(39) H(33) 0.950(7)
C(41) H(34) 0.950(16)
C(42) H(35) 0.950(11)
C(43) H(36) 0.950(10)
C(44) H(37) 0.950(18)
C(45) H(38) 0.950

loop_
_geom_contact_atom_site_label_1
_geom_contact_atom_site_label_2
_geom_contact_distance
_geom_contact_site_symmetry_2
C(24) C(35) 3.560(4) 45601
C(24) C(36) 3.585(8) 45601
C(27) C(35) 3.596(5) 45601
C(27) C(36) 3.579(9) 45601
C(35) C(24) 3.560(4) 65401
C(35) C(27) 3.596(5) 65401
C(36) C(24) 3.585(8) 65401
C(36) C(27) 3.579(9) 65401
C(38) C(38) 3.350(5) 75603
C(4) H(28) 3.500(11) 45601
C(5) H(27) 3.281(12) 45601
C(5) H(37) 3.267(14) 65603
C(6) H(22) 3.573(11) 55404
C(6) H(27) 3.324(16) 45601
C(6) H(30) 3.378(7) 45504
C(6) H(36) 3.23(2) 65603
C(6) H(37) 2.951(15) 65603
C(7) H(9) 3.546(6) 65603
C(7) H(22) 3.158(14) 55404
C(7) H(37) 3.228(16) 65603
C(8) H(9) 3.036(9) 65603
C(10) H(16) 3.491(6) 64602
C(10) H(25) 3.480(17) 64602
C(10) H(36) 3.202(5) 45601
C(11) H(2) 3.366(13) 55703
C(11) H(3) 3.157(10) 55703
C(11) H(16) 3.569(11) 64602
C(11) H(17) 2.869(6) 64602
C(11) H(29) 3.487(8) 64602
C(11) H(36) 3.543(9) 45601
C(12) H(2) 3.002(8) 55703
C(12) H(3) 3.511(6) 55703
C(12) H(17) 3.380(12) 64602
C(13) H(2) 3.127(7) 55703
C(13) H(5) 3.334(15) 65603
C(13) H(38) 3.337 65603
C(14) H(2) 3.589(10) 55703
C(14) H(10) 3.500(12) 65603
C(15) H(25) 3.058(7) 64602
C(16) H(25) 2.961(5) 64602
C(16) H(35) 3.481(8) 45601
C(17) H(18) 2.910(19) 65703
C(17) H(25) 2.864(11) 64602
C(18) H(18) 3.226(17) 65703
C(18) H(19) 3.500(19) 65703
C(18) H(25) 2.844(11) 64602
C(18) H(31) 3.557(6) 75603
C(19) H(16) 3.570(16) 64602
C(19) H(25) 2.908(5) 64602
C(19) H(31) 3.272(10) 75603
C(20) H(16) 3.126(11) 64602
C(20) H(25) 3.010(6) 64602
C(21) H(15) 3.376(8) 65602
C(22) H(7) 3.354(7) 65602
C(23) H(12) 3.027(19) 65703
C(23) H(13) 3.130(18) 65703
C(24) H(13) 3.07(2) 65703
C(24) H(29) 3.417(5) 45601
C(24) H(30) 3.412(10) 45601
C(25) H(28) 2.961(10) 45601
C(26) H(27) 3.309(12) 45601
C(26) H(28) 3.486(7) 45601
C(27) H(4) 3.213(17) 55504
C(27) H(13) 3.27(2) 65703
C(27) H(29) 3.168(5) 45601
C(27) H(30) 3.095(11) 45601
C(29) H(6) 3.125(11) 65602
C(30) H(6) 2.837(15) 65602
C(30) H(8) 3.414(18) 65603
C(30) H(35) 3.487(6) 75502
C(31) H(8) 2.863(19) 65603
C(31) H(31) 3.507(9) 55404
C(31) H(35) 3.104(9) 75502
C(32) H(8) 2.942(19) 65603
C(32) H(21) 3.262(7) 65401
C(33) H(8) 3.53(2) 65603
C(33) H(20) 3.004(8) 65401
C(35) H(7) 2.819(6) 65602
C(35) H(19) 3.039(5) 65401
C(35) H(23) 3.028(6) 65401
C(36) H(3) 3.559(6) 65404
C(36) H(7) 3.119(9) 65602
C(36) H(13) 3.425(10) 75603
C(36) H(19) 2.935(7) 65401
C(36) H(22) 3.515(6) 65401
C(36) H(23) 3.259(12) 65401
C(36) H(26) 3.582(15) 55504
C(37) H(26) 3.007(12) 55504
C(37) H(32) 3.494(7) 75603
C(37) H(34) 3.240(14) 75603
C(38) H(12) 3.498(7) 65703
C(38) H(32) 3.349(6) 75603
C(38) H(34) 3.241(16) 75603
C(39) H(32) 3.567(5) 75603
C(41) H(20) 3.170(5) 65401
C(41) H(31) 3.169(14) 75603
C(41) H(32) 3.522(16) 75603
C(42) H(1) 3.435(13) 65401
C(42) H(20) 3.524(6) 65401
C(42) H(26) 3.439(12) 74502
C(42) H(31) 3.379(17) 75603
C(43) H(1) 3.061(8) 65401
C(43) H(3) 3.438(18) 65603
C(43) H(6) 3.525(5) 65401
C(44) H(1) 3.343(5) 65401
C(45) H(9) 3.169(16) 65603
H(1) C(42) 3.435(13) 45601
H(1) C(43) 3.061(8) 45601
H(1) C(44) 3.343(5) 45601
H(1) H(2) 3.365(16) 55703
H(1) H(28) 3.368(10) 45601
H(1) H(36) 3.176(7) 45601
H(1) H(37) 3.598(6) 45601
H(2) C(11) 3.366(13) 55703
H(2) C(12) 3.002(8) 55703
H(2) C(13) 3.127(7) 55703
H(2) C(14) 3.589(10) 55703
H(2) H(1) 3.365(16) 55703
H(2) H(2) 3.471(8) 55703
H(2) H(8) 3.248(6) 55703
H(2) H(9) 3.390(5) 55703
H(2) H(27) 3.471(13) 45601
H(3) C(11) 3.157(10) 55703
H(3) C(12) 3.511(6) 55703
H(3) C(36) 3.559(6) 45504
H(3) C(43) 3.438(18) 65603
H(3) H(7) 2.953(11) 55703
H(3) H(8) 3.579(7) 55703
H(3) H(22) 3.206(8) 55404
H(3) H(23) 3.311(14) 55404
H(3) H(27) 3.562(18) 45601
H(3) H(30) 2.772(6) 45504
H(3) H(36) 2.69(2) 65603
H(3) H(37) 3.109(10) 65603
H(4) C(27) 3.213(17) 55404
H(4) H(9) 3.485(6) 65603
H(4) H(13) 3.161(7) 65602
H(4) H(14) 3.570(14) 65602
H(4) H(22) 2.309(16) 55404
H(4) H(23) 3.443(18) 55404
H(4) H(30) 3.297(7) 45504
H(4) H(37) 3.521(13) 65603
H(5) C(13) 3.334(15) 65603
H(5) H(9) 2.565(13) 65603
H(6) C(29) 3.125(11) 64602
H(6) C(30) 2.837(15) 64602
H(6) C(43) 3.525(5) 45601
H(6) H(24) 3.112(9) 64602
H(6) H(25) 2.619(17) 64602
H(6) H(35) 3.106(10) 45601
H(6) H(36) 2.899(6) 45601
H(7) C(22) 3.354(7) 64602
H(7) C(35) 2.819(6) 64602
H(7) C(36) 3.119(9) 64602
H(7) H(3) 2.953(11) 55703
H(7) H(17) 2.466(6) 64602
H(7) H(24) 3.501(18) 64602
H(7) H(29) 2.563(8) 64602
H(7) H(30) 3.124(10) 64602
H(7) H(36) 3.538(9) 45601
H(8) C(30) 3.414(18) 65603
H(8) C(31) 2.863(19) 65603
H(8) C(32) 2.942(19) 65603
H(8) C(33) 3.53(2) 65603
H(8) H(2) 3.248(6) 55703
H(8) H(3) 3.579(7) 55703
H(8) H(17) 3.366(15) 64602
H(8) H(26) 3.002(15) 65603
H(8) H(27) 3.139(16) 65603
H(9) C(7) 3.546(6) 65603
H(9) C(8) 3.036(9) 65603
H(9) C(45) 3.169(16) 65603
H(9) H(2) 3.390(5) 55703
H(9) H(4) 3.485(6) 65603
H(9) H(5) 2.565(13) 65603
H(9) H(10) 3.077(7) 65603
H(9) H(37) 3.446(9) 65603
H(9) H(38) 2.474 65603
H(10) C(14) 3.500(12) 65603
H(10) H(9) 3.077(7) 65603
H(10) H(10) 2.776(14) 65603
H(10) H(37) 3.426(15) 65603
H(11) H(25) 3.492(5) 64602
H(11) H(32) 3.471(13) 65703
H(11) H(35) 3.046(8) 45601
H(12) C(23) 3.027(19) 65703
H(12) C(38) 3.498(7) 65703
H(12) H(12) 3.339(15) 65703
H(12) H(18) 2.137(19) 65703
H(12) H(25) 3.392(13) 64602
H(12) H(32) 3.153(5) 65703
H(13) C(23) 3.130(18) 65703
H(13) C(24) 3.07(2) 65703
H(13) C(27) 3.27(2) 65703
H(13) C(36) 3.425(10) 75603
H(13) H(4) 3.161(7) 64602
H(13) H(18) 2.796(14) 65703
H(13) H(19) 2.733(19) 65703
H(13) H(22) 2.696(18) 65703
H(13) H(25) 3.352(15) 64602
H(13) H(30) 2.917(9) 75603
H(13) H(31) 3.391(5) 75603
H(14) H(4) 3.570(14) 64602
H(14) H(16) 3.357(18) 64602
H(14) H(21) 3.118(9) 64602
H(14) H(25) 3.462(5) 64602
H(14) H(27) 3.346(5) 74502
H(14) H(30) 3.332(18) 75603
H(14) H(31) 2.855(11) 75603
H(15) C(21) 3.376(8) 64602
H(15) H(16) 2.449(8) 64602
H(15) H(25) 3.556(9) 64602
H(16) C(10) 3.491(6) 65602
H(16) C(11) 3.569(11) 65602
H(16) C(19) 3.570(16) 65602
H(16) C(20) 3.126(11) 65602
H(16) H(14) 3.357(18) 65602
H(16) H(15) 2.449(8) 65602
H(17) C(11) 2.869(6) 65602
H(17) C(12) 3.380(12) 65602
H(17) H(7) 2.466(6) 65602
H(17) H(8) 3.366(15) 65602
H(18) C(17) 2.910(19) 65703
H(18) C(18) 3.226(17) 65703
H(18) H(12) 2.137(19) 65703
H(18) H(13) 2.796(14) 65703
H(19) C(18) 3.500(19) 65703
H(19) C(35) 3.039(5) 45601
H(19) C(36) 2.935(7) 45601
H(19) H(13) 2.733(19) 65703
H(19) H(29) 3.145(7) 45601
H(19) H(30) 2.927(9) 45601
H(19) H(32) 2.791(7) 65703
H(19) H(34) 3.413(9) 45601
H(20) C(33) 3.004(8) 45601
H(20) C(41) 3.170(5) 45601
H(20) C(42) 3.524(6) 45601
H(20) H(27) 3.479(12) 45601
H(20) H(28) 2.218(9) 45601
H(20) H(29) 3.527(9) 45601
H(20) H(34) 3.089(7) 45601
H(21) C(32) 3.262(7) 45601
H(21) H(14) 3.118(9) 65602
H(21) H(27) 2.582(10) 45601
H(21) H(28) 3.274(4) 45601
H(22) C(6) 3.573(11) 55504
H(22) C(7) 3.158(14) 55504
H(22) C(36) 3.515(6) 45601
H(22) H(3) 3.206(8) 55504
H(22) H(4) 2.309(16) 55504
H(22) H(13) 2.696(18) 65703
H(22) H(29) 3.549(8) 45601
H(22) H(30) 2.831(7) 45601
H(23) C(35) 3.028(6) 45601
H(23) C(36) 3.259(12) 45601
H(23) H(3) 3.311(14) 55504
H(23) H(4) 3.443(18) 55504
H(23) H(29) 2.426(5) 45601
H(23) H(30) 2.851(15) 45601
H(23) H(36) 3.496(7) 65602
H(24) H(6) 3.112(9) 65602
H(24) H(7) 3.501(18) 65602
H(25) C(10) 3.480(17) 65602
H(25) C(15) 3.058(7) 65602
H(25) C(16) 2.961(5) 65602
H(25) C(17) 2.864(11) 65602
H(25) C(18) 2.844(11) 65602
H(25) C(19) 2.908(5) 65602
H(25) C(20) 3.010(6) 65602
H(25) H(6) 2.619(17) 65602
H(25) H(11) 3.492(5) 65602
H(25) H(12) 3.392(13) 65602
H(25) H(13) 3.352(14) 65602
H(25) H(14) 3.462(5) 65602
H(25) H(15) 3.556(9) 65602
H(25) H(35) 3.358(7) 75502
H(26) C(36) 3.582(15) 55404
H(26) C(37) 3.007(12) 55404
H(26) C(42) 3.439(12) 75502
H(26) H(8) 3.002(15) 65603
H(26) H(31) 2.605(8) 55404
H(26) H(35) 2.646(12) 75502
H(27) C(5) 3.281(12) 65401
H(27) C(6) 3.324(16) 65401
H(27) C(26) 3.309(12) 65401
H(27) H(2) 3.471(13) 65401
H(27) H(3) 3.562(18) 65401
H(27) H(8) 3.139(16) 65603
H(27) H(14) 3.346(5) 75502
H(27) H(20) 3.479(12) 65401
H(27) H(21) 2.582(10) 65401
H(28) C(4) 3.500(11) 65401
H(28) C(25) 2.961(10) 65401
H(28) C(26) 3.486(7) 65401
H(28) H(1) 3.368(10) 65401
H(28) H(20) 2.218(9) 65401
H(28) H(21) 3.274(4) 65401
H(29) C(11) 3.487(8) 65602
H(29) C(24) 3.417(5) 65401
H(29) C(27) 3.168(5) 65401
H(29) H(7) 2.563(8) 65602
H(29) H(19) 3.145(7) 65401
H(29) H(20) 3.527(9) 65401
H(29) H(22) 3.549(8) 65401
H(29) H(23) 2.426(5) 65401
H(30) C(6) 3.378(7) 65404
H(30) C(24) 3.412(10) 65401
H(30) C(27) 3.095(11) 65401
H(30) H(3) 2.772(6) 65404
H(30) H(4) 3.297(7) 65404
H(30) H(7) 3.124(10) 65602
H(30) H(13) 2.917(9) 75603
H(30) H(14) 3.332(18) 75603
H(30) H(19) 2.927(9) 65401
H(30) H(22) 2.831(7) 65401
H(30) H(23) 2.851(15) 65401
H(31) C(18) 3.557(6) 75603
H(31) C(19) 3.272(10) 75603
H(31) C(31) 3.507(9) 55504
H(31) C(41) 3.169(14) 75603
H(31) C(42) 3.379(17) 75603
H(31) H(13) 3.391(5) 75603
H(31) H(14) 2.855(11) 75603
H(31) H(26) 2.605(8) 55504
H(31) H(33) 3.421(5) 75603
H(31) H(34) 2.653(11) 75603
H(31) H(35) 3.064(16) 75603
H(32) C(37) 3.494(7) 75603
H(32) C(38) 3.349(6) 75603
H(32) C(39) 3.567(5) 75603
H(32) C(41) 3.522(16) 75603
H(32) H(11) 3.471(13) 65703
H(32) H(12) 3.153(5) 65703
H(32) H(19) 2.791(7) 65703
H(32) H(34) 2.652(15) 75603
H(32) H(35) 3.598(17) 75603
H(33) H(31) 3.421(5) 75603
H(34) C(37) 3.240(14) 75603
H(34) C(38) 3.241(16) 75603
H(34) H(19) 3.413(9) 65401
H(34) H(20) 3.089(7) 65401
H(34) H(31) 2.653(11) 75603
H(34) H(32) 2.652(15) 75603
H(35) C(16) 3.481(8) 65401
H(35) C(30) 3.487(6) 74502
H(35) C(31) 3.104(9) 74502
H(35) H(6) 3.106(10) 65401
H(35) H(11) 3.046(8) 65401
H(35) H(25) 3.358(7) 74502
H(35) H(26) 2.646(12) 74502
H(35) H(31) 3.064(16) 75603
H(35) H(32) 3.598(17) 75603
H(36) C(6) 3.23(2) 65603
H(36) C(10) 3.202(5) 65401
H(36) C(11) 3.543(9) 65401
H(36) H(1) 3.176(7) 65401
H(36) H(3) 2.69(2) 65603
H(36) H(6) 2.899(6) 65401
H(36) H(7) 3.538(9) 65401
H(36) H(23) 3.496(7) 64602
H(37) C(5) 3.267(14) 65603
H(37) C(6) 2.951(15) 65603
H(37) C(7) 3.228(16) 65603
H(37) H(1) 3.598(6) 65401
H(37) H(3) 3.109(10) 65603
H(37) H(4) 3.521(13) 65603
H(37) H(9) 3.446(9) 65603
H(37) H(10) 3.426(15) 65603
H(38) C(13) 3.337 65603
H(38) H(9) 2.474 65603

loop_
_geom_torsion_atom_site_label_1
_geom_torsion_atom_site_label_2
_geom_torsion_atom_site_label_3
_geom_torsion_atom_site_label_4
_geom_torsion
P(1) Rh(1) C(1) C(2) 80.6(3)
P(1) Rh(1) C(1) C(3) -109.7(3)
C(1) Rh(1) P(1) C(28) 88.5(4)
C(1) Rh(1) P(1) C(34) -155.8(2)
C(1) Rh(1) P(1) C(40) -33.6(4)
P(1) Rh(1) C(22) C(21) 131.8(3)
P(1) Rh(1) C(22) C(23) -122.4(3)
C(22) Rh(1) P(1) C(28) -73.2(4)
C(22) Rh(1) P(1) C(34) 42.4(2)
C(22) Rh(1) P(1) C(40) 164.7(4)
P(1) Rh(1) C(23) C(22) 62.8(3)
P(1) Rh(1) C(23) C(24) 168.9(2)
C(23) Rh(1) P(1) C(28) -104.3(4)
C(23) Rh(1) P(1) C(34) 11.3(2)
C(23) Rh(1) P(1) C(40) 133.5(4)
P(1) Rh(1) C(25) C(24) -70.6(14)
P(1) Rh(1) C(25) C(26) 33.0(17)
C(25) Rh(1) P(1) C(28) -42.0(13)
C(25) Rh(1) P(1) C(34) 73.6(13)
C(25) Rh(1) P(1) C(40) -164.2(13)
P(1) Rh(1) C(26) C(21) -65.6(6)
P(1) Rh(1) C(26) C(25) -169.8(5)
C(26) Rh(1) P(1) C(28) -16.3(5)
C(26) Rh(1) P(1) C(34) 99.3(4)
C(26) Rh(1) P(1) C(40) -138.4(5)
C(1) Rh(1) C(22) C(21) 24.9(7)
C(1) Rh(1) C(22) C(23) 130.7(6)
C(22) Rh(1) C(1) C(2) -173.3(4)
C(22) Rh(1) C(1) C(3) -3.6(7)
C(1) Rh(1) C(23) C(22) -146.7(4)
C(1) Rh(1) C(23) C(24) -40.6(6)
C(23) Rh(1) C(1) C(2) -71.5(5)
C(23) Rh(1) C(1) C(3) 98.3(6)
C(1) Rh(1) C(25) C(24) 158.8(3)
C(1) Rh(1) C(25) C(26) -97.6(6)
C(25) Rh(1) C(1) C(2) -110.5(3)
C(25) Rh(1) C(1) C(3) 59.3(3)
C(1) Rh(1) C(26) C(21) -169.1(4)
C(1) Rh(1) C(26) C(25) 86.7(6)
C(26) Rh(1) C(1) C(2) -148.8(3)
C(26) Rh(1) C(1) C(3) 20.9(3)
C(22) Rh(1) C(23) C(24) 106.1(5)
C(23) Rh(1) C(22) C(21) -105.8(4)
C(22) Rh(1) C(25) C(24) -38.6(3)
C(22) Rh(1) C(25) C(26) 65.0(6)
C(25) Rh(1) C(22) C(21) -40.6(4)
C(25) Rh(1) C(22) C(23) 65.2(4)
C(22) Rh(1) C(26) C(21) 2.2(4)
C(22) Rh(1) C(26) C(25) -102.0(7)
C(26) Rh(1) C(22) C(21) -2.2(3)
C(26) Rh(1) C(22) C(23) 103.6(3)
C(23) Rh(1) C(25) C(24) -3.0(2)
C(23) Rh(1) C(25) C(26) 100.6(6)
C(25) Rh(1) C(23) C(22) -103.0(4)
C(25) Rh(1) C(23) C(24) 3.0(2)
C(23) Rh(1) C(26) C(21) 37.7(4)
C(23) Rh(1) C(26) C(25) -66.5(6)
C(26) Rh(1) C(23) C(22) -64.4(3)
C(26) Rh(1) C(23) C(24) 41.7(2)
C(25) Rh(1) C(26) C(21) 104.2(9)
C(26) Rh(1) C(25) C(24) -103.6(6)
Rh(1) P(1) C(28) C(29) 18.1(10)
Rh(1) P(1) C(28) C(33) -161.1(7)
Rh(1) P(1) C(34) C(35) -121.4(3)
Rh(1) P(1) C(34) C(39) 53.7(3)
Rh(1) P(1) C(40) C(41) -122.5(3)
Rh(1) P(1) C(40) C(45) 58.6(5)
C(28) P(1) C(34) C(35) -0.0(3)
C(28) P(1) C(34) C(39) 175.1(3)
C(34) P(1) C(28) C(29) -100.4(8)
C(34) P(1) C(28) C(33) 80.4(9)
C(28) P(1) C(40) C(41) 109.7(5)
C(28) P(1) C(40) C(45) -69.3(4)
C(40) P(1) C(28) C(29) 152.9(9)
C(40) P(1) C(28) C(33) -26.3(9)
C(34) P(1) C(40) C(41) 2.3(4)
C(34) P(1) C(40) C(45) -176.7(3)
C(40) P(1) C(34) C(35) 104.3(4)
C(40) P(1) C(34) C(39) -80.5(3)
Rh(1) C(1) C(2) C(9) 179.3(2)
Rh(1) C(1) C(2) C(15) -1.1(4)
Rh(1) C(1) C(3) C(4) -114.8(6)
Rh(1) C(1) C(3) C(8) 61.1(8)
C(2) C(1) C(3) C(4) 54.2(10)
C(2) C(1) C(3) C(8) -129.9(7)
C(3) C(1) C(2) C(9) 10.2(7)
C(3) C(1) C(2) C(15) -170.2(4)
C(1) C(2) C(9) C(10) -137.3(5)
C(1) C(2) C(9) C(14) 44.7(5)
C(1) C(2) C(15) C(16) 48.0(5)
C(1) C(2) C(15) C(20) -133.2(4)
C(9) C(2) C(15) C(16) -132.4(4)
C(9) C(2) C(15) C(20) 46.4(4)
C(15) C(2) C(9) C(10) 43.1(5)
C(15) C(2) C(9) C(14) -134.9(5)
C(1) C(3) C(4) C(5) 175.4(8)
C(1) C(3) C(8) C(7) -176.3(8)
C(4) C(3) C(8) C(7) -0.4(11)
C(8) C(3) C(4) C(5) -0.6(12)
C(3) C(4) C(5) C(6) 0.6(14)
C(4) C(5) C(6) C(7) 0.2(12)
C(5) C(6) C(7) C(8) -1.2(17)
C(6) C(7) C(8) C(3) 1.2(15)
C(2) C(9) C(10) C(11) -178.8(4)
C(2) C(9) C(14) C(13) 178.4(5)
C(10) C(9) C(14) C(13) 0.4(7)
C(14) C(9) C(10) C(11) -0.8(7)
C(9) C(10) C(11) C(12) 1.0(8)
C(10) C(11) C(12) C(13) -0.8(9)
C(11) C(12) C(13) C(14) 0.4(8)
C(12) C(13) C(14) C(9) -0.2(7)
C(2) C(15) C(16) C(17) -179.6(4)
C(2) C(15) C(20) C(19) 179.4(4)
C(16) C(15) C(20) C(19) -1.8(6)
C(20) C(15) C(16) C(17) 1.6(7)
C(15) C(16) C(17) C(18) 0.2(5)
C(16) C(17) C(18) C(19) -1.7(7)
C(17) C(18) C(19) C(20) 1.5(7)
C(18) C(19) C(20) C(15) 0.3(7)
C(22) C(21) C(26) Rh(1) -3.0(5)
C(22) C(21) C(26) C(25) 69.7(5)
C(26) C(21) C(22) Rh(1) 2.9(5)
C(26) C(21) C(22) C(23) -69.3(9)
C(22) C(21) C(27) C(24) -51.8(8)
C(27) C(21) C(22) Rh(1) 106.8(5)
C(27) C(21) C(22) C(23) 34.7(10)
C(26) C(21) C(27) C(24) 52.1(7)
C(27) C(21) C(26) Rh(1) -106.4(4)
C(27) C(21) C(26) C(25) -33.7(5)
Rh(1) C(22) C(23) C(24) -90.1(7)
C(21) C(22) C(23) Rh(1) 89.4(7)
C(21) C(22) C(23) C(24) -0.7(11)
Rh(1) C(23) C(24) C(25) -3.9(3)
Rh(1) C(23) C(24) C(27) -107.2(7)
C(22) C(23) C(24) C(25) 69.6(8)
C(22) C(23) C(24) C(27) -33.7(12)
C(23) C(24) C(25) Rh(1) 4.1(3)
C(23) C(24) C(25) C(26) -68.2(4)
C(23) C(24) C(27) C(21) 51.3(10)
C(25) C(24) C(27) C(21) -52.2(6)
C(27) C(24) C(25) Rh(1) 107.4(2)
C(27) C(24) C(25) C(26) 35.1(3)
Rh(1) C(25) C(26) C(21) -94.5(3)
C(24) C(25) C(26) Rh(1) 93.7(3)
C(24) C(25) C(26) C(21) -0.8(4)
P(1) C(28) C(29) C(30) -179.1(8)
P(1) C(28) C(33) C(32) -180.0(8)
C(29) C(28) C(33) C(32) 0.8(16)
C(33) C(28) C(29) C(30) 0.2(12)
C(28) C(29) C(30) C(31) -0.7(16)
C(29) C(30) C(31) C(32) 0.2(13)
C(30) C(31) C(32) C(33) 0.8(16)
C(31) C(32) C(33) C(28) -1.3(16)
P(1) C(34) C(35) C(36) 175.0(3)
P(1) C(34) C(39) C(38) -174.8(3)
C(35) C(34) C(39) C(38) 0.6(5)
C(39) C(34) C(35) C(36) -0.1(4)
C(34) C(35) C(36) C(37) -0.2(5)
C(35) C(36) C(37) C(38) 0.1(4)
C(36) C(37) C(38) C(39) 0.4(6)
C(37) C(38) C(39) C(34) -0.8(6)
P(1) C(40) C(41) C(42) -178.3(3)
P(1) C(40) C(45) C(44) 178.3(3)
C(41) C(40) C(45) C(44) -0.7(7)
C(45) C(40) C(41) C(42) 0.6(7)
C(40) C(41) C(42) C(43) -0.7(7)
C(41) C(42) C(43) C(44) 0.8(8)
C(42) C(43) C(44) C(45) -0.9(8)
C(43) C(44) C(45) C(40) 0.9(7)
